data_2311138
loop_
_publ_author_name
'Sharmila, P.'
'Suresh Kumar, C.'
'Maheshwaran, S.'
'Narasimhan, S.'
'Aravindhan, S.'

_publ_section_title
;
 4-Bromo-2-(dieth-oxy-meth-yl)phenyl benzoate.
;
_journal_coeditor_code BT6892
_journal_issue 'Pt 4'
_journal_name_full 'Acta crystallographica. Section E, Structure reports online'
_journal_page_first o553
_journal_paper_doi 10.1107/S1600536813006351
_journal_volume 69
_journal_year 2013
_chemical_formula_iupac 'C18 H19 Br O4'
_chemical_formula_moiety 'C18 H19 Br O4'
_chemical_formula_sum 'C18 H19 Br O4'
_chemical_formula_weight 379.24
_chemical_name_systematic
;
4-Bromo-2-(diethoxymethyl)phenyl benzoate
;
_space_group_IT_number 2
_space_group_name_Hall '-P 1'
_space_group_name_H-M_alt 'P -1'
_symmetry_cell_setting triclinic
_symmetry_space_group_name_Hall '-P 1'
_symmetry_space_group_name_H-M 'P -1'
_atom_sites_solution_hydrogens geom
_atom_sites_solution_primary direct
_atom_sites_solution_secondary difmap
_audit_creation_method SHELXL-97
_cell_angle_alpha 99.927(5)
_cell_angle_beta 93.700(5)
_cell_angle_gamma 101.178(5)
_cell_formula_units_Z 2
_cell_length_a 8.2662(8)
_cell_length_b 9.6378(10)
_cell_length_c 11.6224(13)
_cell_measurement_reflns_used 8834
_cell_measurement_temperature 293(2)
_cell_measurement_theta_max 31.20
_cell_measurement_theta_min 2.05
_cell_volume 890.16(16)
_computing_cell_refinement 'APEX2 and SAINT (Bruker, 2004)'
_computing_data_collection 'APEX2 (Bruker, 2004)'
_computing_data_reduction 'SAINT and XPREP (Bruker, 2004)'
_computing_molecular_graphics '<i>ORTEP-3 for Windows</i> (Farrugia, 2012)'
_computing_publication_material '<i>PLATON</i> (Spek, 2009)'
_computing_structure_refinement '<i>SHELXL97</i> (Sheldrick, 2008)'
_computing_structure_solution '<i>SHELXS97</i> (Sheldrick, 2008)'
_diffrn_ambient_temperature 293(2)
_diffrn_measured_fraction_theta_full 0.991
_diffrn_measured_fraction_theta_max 0.991
_diffrn_measurement_device_type 'Bruker Kappa APEXII CCD'
_diffrn_measurement_method '\w and \f scan'
_diffrn_radiation_monochromator graphite
_diffrn_radiation_source 'fine-focus sealed tube'
_diffrn_radiation_type MoK\a
_diffrn_radiation_wavelength 0.71073
_diffrn_reflns_av_R_equivalents 0.0348
_diffrn_reflns_av_sigmaI/netI 0.0324
_diffrn_reflns_limit_h_max 11
_diffrn_reflns_limit_h_min -10
_diffrn_reflns_limit_k_max 12
_diffrn_reflns_limit_k_min -12
_diffrn_reflns_limit_l_max 15
_diffrn_reflns_limit_l_min -14
_diffrn_reflns_number 16152
_diffrn_reflns_theta_full 28.55
_diffrn_reflns_theta_max 28.55
_diffrn_reflns_theta_min 1.79
_diffrn_standards_decay_% 0
_exptl_absorpt_coefficient_mu 2.325
_exptl_absorpt_correction_T_max 0.5941
_exptl_absorpt_correction_T_min 0.4966
_exptl_absorpt_correction_type multi-scan
_exptl_absorpt_process_details '(SADABS; Bruker 2004)'
_exptl_crystal_colour colourless
_exptl_crystal_density_diffrn 1.415
_exptl_crystal_density_method 'not measured'
_exptl_crystal_description block
_exptl_crystal_F_000 388
_exptl_crystal_size_max 0.35
_exptl_crystal_size_mid 0.30
_exptl_crystal_size_min 0.25
_refine_diff_density_max 0.460
_refine_diff_density_min -0.419
_refine_ls_extinction_coef 0.0293(17)
_refine_ls_extinction_expression Fc^*^=kFc[1+0.001xFc^2^\l^3^/sin(2\q)]^-1/4^
_refine_ls_extinction_method '<i>SHELXL97</i> (Sheldrick, 2008)'
_refine_ls_goodness_of_fit_ref 1.010
_refine_ls_hydrogen_treatment constr
_refine_ls_matrix_type full
_refine_ls_number_parameters 209
_refine_ls_number_reflns 4493
_refine_ls_number_restraints 0
_refine_ls_restrained_S_all 1.010
_refine_ls_R_factor_all 0.0615
_refine_ls_R_factor_gt 0.0336
_refine_ls_shift/su_max 0.001
_refine_ls_shift/su_mean 0.000
_refine_ls_structure_factor_coef Fsqd
_refine_ls_weighting_details 'calc w=1/[\s^2^(Fo^2^)+(0.0325P)^2^+0.2669P] where P=(Fo^2^+2Fc^2^)/3'
_refine_ls_weighting_scheme calc
_refine_ls_wR_factor_gt 0.0762
_refine_ls_wR_factor_ref 0.0850
_reflns_number_gt 3037
_reflns_number_total 4493
_reflns_threshold_expression I>2\s(I)
_cod_data_source_file bt6892sup1.cif
_cod_data_source_block I
_cod_database_code 2311138

loop_
_symmetry_equiv_pos_as_xyz
'x, y, z'
'-x, -y, -z'

loop_
_atom_site_type_symbol
_atom_site_label
_atom_site_fract_x
_atom_site_fract_y
_atom_site_fract_z
_atom_site_U_iso_or_equiv
_atom_site_adp_type
_atom_site_calc_flag
_atom_site_refinement_flags
_atom_site_occupancy
_atom_site_symmetry_multiplicity
C C1 1.0177(3) 0.1162(2) 0.14518(19) 0.0568(5) Uani d . 1 1
H H1 1.0276 0.2024 0.1179 0.068 Uiso calc R 1 1
C C2 1.1551(3) 0.0569(3) 0.1588(2) 0.0668(6) Uani d . 1 1
H H2 1.2575 0.1035 0.1415 0.080 Uiso calc R 1 1
C C3 1.1409(3) -0.0706(3) 0.1979(2) 0.0686(6) Uani d . 1 1
H H3 1.2335 -0.1108 0.2067 0.082 Uiso calc R 1 1
C C4 0.9906(3) -0.1388(2) 0.2238(2) 0.0657(6) Uani d . 1 1
H H4 0.9814 -0.2257 0.2500 0.079 Uiso calc R 1 1
C C5 0.8522(3) -0.0800(2) 0.21151(19) 0.0560(5) Uani d . 1 1
H H5 0.7504 -0.1266 0.2299 0.067 Uiso calc R 1 1
C C6 0.8660(2) 0.0487(2) 0.17159(16) 0.0446(4) Uani d . 1 1
C C7 0.7144(3) 0.1076(2) 0.16072(17) 0.0476(5) Uani d . 1 1
C C8 0.6138(2) 0.3097(2) 0.12700(17) 0.0454(4) Uani d . 1 1
C C9 0.4947(3) 0.2747(2) 0.03277(18) 0.0530(5) Uani d . 1 1
H H9 0.5006 0.2030 -0.0306 0.064 Uiso calc R 1 1
C C10 0.3663(3) 0.3469(2) 0.03332(19) 0.0553(5) Uani d . 1 1
H H10 0.2848 0.3249 -0.0298 0.066 Uiso calc R 1 1
C C11 0.3603(2) 0.4517(2) 0.12799(18) 0.0495(5) Uani d . 1 1
C C12 0.4820(2) 0.4902(2) 0.22060(17) 0.0477(5) Uani d . 1 1
H H12 0.4769 0.5639 0.2827 0.057 Uiso calc R 1 1
C C13 0.6130(2) 0.4189(2) 0.22129(17) 0.0440(4) Uani d . 1 1
C C14 0.7505(2) 0.4552(2) 0.32109(18) 0.0487(5) Uani d . 1 1
H H14 0.8563 0.4704 0.2868 0.058 Uiso calc R 1 1
C C15 0.8756(3) 0.6431(3) 0.4779(2) 0.0728(7) Uani d . 1 1
H H15A 0.9786 0.6372 0.4438 0.087 Uiso calc R 1 1
H H15B 0.8675 0.5876 0.5402 0.087 Uiso calc R 1 1
C C16 0.8736(4) 0.7952(3) 0.5262(2) 0.0831(8) Uani d . 1 1
H H16A 0.9657 0.8344 0.5850 0.125 Uiso calc R 1 1
H H16B 0.7720 0.8003 0.5607 0.125 Uiso calc R 1 1
H H16C 0.8819 0.8497 0.4642 0.125 Uiso calc R 1 1
C C17 0.5999(3) 0.3033(3) 0.4376(2) 0.0698(6) Uani d . 1 1
H H17A 0.5091 0.2600 0.3771 0.084 Uiso calc R 1 1
H H17B 0.5723 0.3875 0.4843 0.084 Uiso calc R 1 1
C C18 0.6251(4) 0.1991(4) 0.5128(3) 0.1005(10) Uani d . 1 1
H H18A 0.5260 0.1717 0.5494 0.151 Uiso calc R 1 1
H H18B 0.7155 0.2424 0.5721 0.151 Uiso calc R 1 1
H H18C 0.6501 0.1153 0.4657 0.151 Uiso calc R 1 1
O O1 0.57904(18) 0.05021(16) 0.17780(15) 0.0657(4) Uani d . 1 1
O O2 0.74639(16) 0.23833(14) 0.12732(12) 0.0502(3) Uani d . 1 1
O O3 0.74890(16) 0.34407(15) 0.38518(12) 0.0535(3) Uani d . 1 1
O O4 0.73826(17) 0.58602(15) 0.38984(13) 0.0578(4) Uani d . 1 1
Br Br1 0.17952(3) 0.54626(3) 0.13035(2) 0.07463(13) Uani d . 1 1

loop_
_atom_site_aniso_label
_atom_site_aniso_U_11
_atom_site_aniso_U_22
_atom_site_aniso_U_33
_atom_site_aniso_U_12
_atom_site_aniso_U_13
_atom_site_aniso_U_23
C1 0.0560(12) 0.0532(12) 0.0665(14) 0.0203(10) 0.0098(10) 0.0140(10)
C2 0.0549(13) 0.0715(16) 0.0812(16) 0.0235(12) 0.0154(12) 0.0195(13)
C3 0.0660(15) 0.0711(16) 0.0759(16) 0.0377(13) 0.0041(12) 0.0085(13)
C4 0.0794(17) 0.0487(12) 0.0752(15) 0.0271(12) 0.0037(12) 0.0142(11)
C5 0.0601(13) 0.0463(12) 0.0606(13) 0.0147(10) 0.0032(10) 0.0044(10)
C6 0.0501(11) 0.0403(10) 0.0418(10) 0.0145(8) 0.0012(8) -0.0010(8)
C7 0.0491(11) 0.0401(10) 0.0499(11) 0.0116(9) 0.0018(9) -0.0028(9)
C8 0.0437(10) 0.0399(10) 0.0541(12) 0.0137(8) 0.0050(8) 0.0073(9)
C9 0.0616(13) 0.0442(11) 0.0495(12) 0.0127(10) -0.0018(10) -0.0005(9)
C10 0.0558(12) 0.0502(12) 0.0557(12) 0.0102(10) -0.0116(10) 0.0062(10)
C11 0.0440(10) 0.0445(11) 0.0608(13) 0.0146(8) -0.0032(9) 0.0096(9)
C12 0.0469(10) 0.0429(10) 0.0517(11) 0.0150(8) -0.0022(9) 0.0007(9)
C13 0.0402(9) 0.0417(10) 0.0495(11) 0.0105(8) -0.0001(8) 0.0058(8)
C14 0.0423(10) 0.0471(11) 0.0551(12) 0.0118(8) -0.0024(9) 0.0052(9)
C15 0.0678(15) 0.0647(15) 0.0731(16) 0.0076(12) -0.0277(12) -0.0026(12)
C16 0.0846(18) 0.0742(17) 0.0724(17) 0.0070(14) -0.0140(14) -0.0166(13)
C17 0.0651(15) 0.0801(17) 0.0676(15) 0.0161(13) 0.0103(12) 0.0209(13)
C18 0.104(2) 0.092(2) 0.116(2) 0.0156(18) 0.0205(19) 0.0523(19)
O1 0.0468(8) 0.0520(9) 0.0981(12) 0.0104(7) 0.0066(8) 0.0144(8)
O2 0.0469(7) 0.0433(7) 0.0639(9) 0.0181(6) 0.0090(6) 0.0086(6)
O3 0.0459(7) 0.0551(8) 0.0607(8) 0.0136(6) -0.0023(6) 0.0135(7)
O4 0.0532(8) 0.0498(8) 0.0622(9) 0.0137(6) -0.0156(7) -0.0073(7)
Br1 0.05575(16) 0.07410(19) 0.0983(2) 0.03299(12) -0.00794(12) 0.01173(14)

loop_
_atom_type_symbol
_atom_type_description
_atom_type_scat_dispersion_real
_atom_type_scat_dispersion_imag
_atom_type_scat_source
C C 0.0033 0.0016 'International Tables Vol C Tables 4.2.6.8 and 6.1.1.4'
H H 0.0000 0.0000 'International Tables Vol C Tables 4.2.6.8 and 6.1.1.4'
O O 0.0106 0.0060 'International Tables Vol C Tables 4.2.6.8 and 6.1.1.4'
Br Br -0.2901 2.4595 'International Tables Vol C Tables 4.2.6.8 and 6.1.1.4'

loop_
_geom_angle_atom_site_label_1
_geom_angle_atom_site_label_2
_geom_angle_atom_site_label_3
_geom_angle
C6 C1 C2 120.4(2)
C6 C1 H1 119.8
C2 C1 H1 119.8
C3 C2 C1 120.1(2)
C3 C2 H2 120.0
C1 C2 H2 120.0
C4 C3 C2 120.0(2)
C4 C3 H3 120.0
C2 C3 H3 120.0
C3 C4 C5 120.6(2)
C3 C4 H4 119.7
C5 C4 H4 119.7
C4 C5 C6 119.5(2)
C4 C5 H5 120.2
C6 C5 H5 120.2
C1 C6 C5 119.40(18)
C1 C6 C7 123.17(18)
C5 C6 C7 117.43(19)
O1 C7 O2 122.72(18)
O1 C7 C6 125.59(19)
O2 C7 C6 111.68(17)
C9 C8 C13 122.30(17)
C9 C8 O2 120.00(17)
C13 C8 O2 117.64(16)
C8 C9 C10 119.24(18)
C8 C9 H9 120.4
C10 C9 H9 120.4
C11 C10 C9 119.18(18)
C11 C10 H10 120.4
C9 C10 H10 120.4
C10 C11 C12 121.75(18)
C10 C11 Br1 118.92(14)
C12 C11 Br1 119.33(15)
C11 C12 C13 119.83(18)
C11 C12 H12 120.1
C13 C12 H12 120.1
C8 C13 C12 117.63(17)
C8 C13 C14 119.86(16)
C12 C13 C14 122.51(17)
O4 C14 O3 113.44(17)
O4 C14 C13 107.35(15)
O3 C14 C13 112.85(15)
O4 C14 H14 107.6
O3 C14 H14 107.6
C13 C14 H14 107.6
O4 C15 C16 109.0(2)
O4 C15 H15A 109.9
C16 C15 H15A 109.9
O4 C15 H15B 109.9
C16 C15 H15B 109.9
H15A C15 H15B 108.3
C15 C16 H16A 109.5
C15 C16 H16B 109.5
H16A C16 H16B 109.5
C15 C16 H16C 109.5
H16A C16 H16C 109.5
H16B C16 H16C 109.5
O3 C17 C18 108.7(2)
O3 C17 H17A 110.0
C18 C17 H17A 110.0
O3 C17 H17B 110.0
C18 C17 H17B 110.0
H17A C17 H17B 108.3
C17 C18 H18A 109.5
C17 C18 H18B 109.5
H18A C18 H18B 109.5
C17 C18 H18C 109.5
H18A C18 H18C 109.5
H18B C18 H18C 109.5
C7 O2 C8 115.71(15)
C14 O3 C17 115.33(16)
C14 O4 C15 112.95(16)

loop_
_geom_bond_atom_site_label_1
_geom_bond_atom_site_label_2
_geom_bond_distance
C1 C6 1.375(3)
C1 C2 1.380(3)
C1 H1 0.9300
C2 C3 1.368(3)
C2 H2 0.9300
C3 C4 1.366(3)
C3 H3 0.9300
C4 C5 1.382(3)
C4 H4 0.9300
C5 C6 1.385(3)
C5 H5 0.9300
C6 C7 1.480(3)
C7 O1 1.193(2)
C7 O2 1.364(2)
C8 C9 1.374(3)
C8 C13 1.384(3)
C8 O2 1.402(2)
C9 C10 1.377(3)
C9 H9 0.9300
C10 C11 1.370(3)
C10 H10 0.9300
C11 C12 1.374(3)
C11 Br1 1.8944(19)
C12 C13 1.391(3)
C12 H12 0.9300
C13 C14 1.515(3)
C14 O4 1.397(2)
C14 O3 1.405(2)
C14 H14 0.9800
C15 O4 1.432(2)
C15 C16 1.480(3)
C15 H15A 0.9700
C15 H15B 0.9700
C16 H16A 0.9600
C16 H16B 0.9600
C16 H16C 0.9600
C17 O3 1.427(3)
C17 C18 1.475(4)
C17 H17A 0.9700
C17 H17B 0.9700
C18 H18A 0.9600
C18 H18B 0.9600
C18 H18C 0.9600

loop_
_geom_hbond_atom_site_label_D
_geom_hbond_atom_site_label_H
_geom_hbond_atom_site_label_A
_geom_hbond_distance_DH
_geom_hbond_distance_HA
_geom_hbond_distance_DA
_geom_hbond_angle_DHA
C1 H1 O2 0.93 2.42 2.740(3) 100
C12 H12 O4 0.93 2.38 2.699(2) 100
C17 H17B O4 0.97 2.58 2.905(3) 100
